data_1566127
loop_
_publ_author_name
'Deng, Mingxia'
'Liu, Weijing'
'Liu, Qian'
'Sun, Du'
'Huang, Fuqiang'

_publ_section_title
;
 A new compound Mn5P4O20H8 achieving efficient heavy metal removal to the
 ppb level through a dual chemisorption--ion exchange pathway
;
_journal_issue 3
_journal_name_full 'Environmental Science: Nano'
_journal_page_first 1146
_journal_page_last 1155
_journal_paper_doi 10.1039/D1EN00928A
_journal_volume 9
_journal_year 2022
_chemical_formula_sum 'H2 Mn1.25 O5 P'
_chemical_formula_weight 181.66
_space_group_crystal_system monoclinic
_space_group_IT_number 15
_space_group_name_Hall '-C 2yc'
_space_group_name_H-M_alt 'C 1 2/c 1'
_atom_sites_solution_hydrogens difmap
_audit_creation_method SHELXL-2018/3
_audit_update_record
;
2021-10-10 deposited with the CCDC.	2022-01-24 downloaded from the CCDC.
;
_cell_angle_alpha 90
_cell_angle_beta 96.532(2)
_cell_angle_gamma 90
_cell_formula_units_Z 16
_cell_length_a 17.6182(8)
_cell_length_b 9.1333(4)
_cell_length_c 9.4921(4)
_cell_measurement_reflns_used 200
_cell_measurement_temperature 273(2)
_cell_measurement_theta_max 15
_cell_measurement_theta_min 7
_cell_volume 1517.48(12)
_computing_structure_refinement 'SHELXL-2018/3 (Sheldrick, 2018)'
_diffrn_ambient_temperature 273(2)
_diffrn_measured_fraction_theta_full 0.999
_diffrn_measured_fraction_theta_max 1.000
_diffrn_measurement_device_type Bruker
_diffrn_radiation_type MoK\a
_diffrn_radiation_wavelength 0.71073
_diffrn_reflns_av_R_equivalents 0.0489
_diffrn_reflns_av_unetI/netI 0.0277
_diffrn_reflns_Laue_measured_fraction_full 0.999
_diffrn_reflns_Laue_measured_fraction_max 1.000
_diffrn_reflns_limit_h_max 22
_diffrn_reflns_limit_h_min -25
_diffrn_reflns_limit_k_max 13
_diffrn_reflns_limit_k_min -13
_diffrn_reflns_limit_l_max 13
_diffrn_reflns_limit_l_min -13
_diffrn_reflns_number 15794
_diffrn_reflns_point_group_measured_fraction_full 0.999
_diffrn_reflns_point_group_measured_fraction_max 1.000
_diffrn_reflns_theta_full 25.242
_diffrn_reflns_theta_max 30.555
_diffrn_reflns_theta_min 2.327
_exptl_absorpt_coefficient_mu 4.585
_exptl_crystal_colour white
_exptl_crystal_density_diffrn 3.181
_exptl_crystal_description block
_exptl_crystal_F_000 1412
_refine_diff_density_max 0.725
_refine_diff_density_min -0.401
_refine_diff_density_rms 0.109
_refine_ls_extinction_coef 0.0047(3)
_refine_ls_extinction_expression Fc^*^=kFc[1+0.001xFc^2^\l^3^/sin(2\q)]^-1/4^
_refine_ls_extinction_method 'SHELXL-2018/3 (Sheldrick 2018)'
_refine_ls_goodness_of_fit_ref 1.003
_refine_ls_hydrogen_treatment refall
_refine_ls_matrix_type full
_refine_ls_number_parameters 149
_refine_ls_number_reflns 2328
_refine_ls_number_restraints 0
_refine_ls_restrained_S_all 1.003
_refine_ls_R_factor_all 0.0235
_refine_ls_R_factor_gt 0.0214
_refine_ls_shift/su_max 0.012
_refine_ls_shift/su_mean 0.002
_refine_ls_structure_factor_coef Fsqd
_refine_ls_weighting_details 'w=1/[\s^2^(Fo^2^)+(0.0347P)^2^+2.4312P] where P=(Fo^2^+2Fc^2^)/3'
_refine_ls_weighting_scheme calc
_refine_ls_wR_factor_gt 0.0591
_refine_ls_wR_factor_ref 0.0603
_reflns_Friedel_coverage 0.000
_reflns_number_gt 2174
_reflns_number_total 2328
_reflns_threshold_expression 'I > 2\s(I)'
_cod_data_source_file d1en00928a2.cif
_cod_data_source_block MnPO
_cod_depositor_comments 'Adding full bibliography for 1566127.cif.'
_cod_original_sg_symbol_H-M 'C 2/c'
_cod_database_code 1566127
_shelx_shelxl_version_number 2018/3
_shelx_space_group_comment
;
The symmetry employed for this shelxl refinement is uniquely defined
by the following loop, which should always be used as a source of
symmetry information in preference to the above space-group names.
They are only intended as comments.
;

loop_
_space_group_symop_operation_xyz
'x, y, z'
'-x, y, -z+1/2'
'x+1/2, y+1/2, z'
'-x+1/2, y+1/2, -z+1/2'
'-x, -y, -z'
'x, -y, z-1/2'
'-x+1/2, -y+1/2, -z'
'x+1/2, -y+1/2, z-1/2'

loop_
_atom_site_label
_atom_site_type_symbol
_atom_site_fract_x
_atom_site_fract_y
_atom_site_fract_z
_atom_site_U_iso_or_equiv
_atom_site_adp_type
_atom_site_occupancy
_atom_site_site_symmetry_order
_atom_site_calc_flag
_atom_site_refinement_flags_posn
_atom_site_refinement_flags_adp
_atom_site_refinement_flags_occupancy
_atom_site_disorder_assembly
_atom_site_disorder_group
Mn1 Mn 0.500000 0.39705(4) 0.250000 0.00898(9) Uani 1 2 d S T P . .
Mn2 Mn 0.82528(2) 0.97199(3) 0.63502(3) 0.00957(8) Uani 1 1 d . . . . .
H2 H 0.486(2) 0.770(3) 0.009(4) 0.040(9) Uiso 1 1 d . . . . .
Mn3 Mn 0.68164(2) 0.91119(3) 0.31502(3) 0.00985(8) Uani 1 1 d . . . . .
P1 P 0.83940(2) 0.74003(4) 0.37169(4) 0.00594(9) Uani 1 1 d . . . . .
P2 P 0.58286(2) 0.67879(4) 0.08966(4) 0.00726(10) Uani 1 1 d . . . . .
O1 O 0.74051(8) 1.08048(14) 0.47014(14) 0.0124(2) Uani 1 1 d . . . . .
O2 O 0.79806(7) 0.86697(13) 0.28911(13) 0.0107(2) Uani 1 1 d . . . . .
O3 O 0.57710(7) 0.56727(14) 0.20635(13) 0.0125(2) Uani 1 1 d . . . . .
O4 O 0.79838(7) 0.59635(12) 0.32657(13) 0.0105(2) Uani 1 1 d . . . . .
H4 H 0.711(2) 1.125(4) 0.514(4) 0.055(11) Uiso 1 1 d . . . . .
O5 O 0.57653(8) 1.01059(17) 0.34869(18) 0.0217(3) Uani 1 1 d . . . . .
H5 H 0.564(3) 1.057(5) 0.287(5) 0.076(14) Uiso 1 1 d . . . . .
O6 O 0.51223(8) 0.78405(15) 0.08053(15) 0.0166(3) Uani 1 1 d . . . . .
H6 H 0.7567(18) 1.141(3) 0.422(3) 0.033(8) Uiso 1 1 d . . . . .
O7 O 0.83636(7) 0.76420(13) 0.53261(12) 0.0094(2) Uani 1 1 d . . . . .
O8 O 0.65421(7) 0.77084(14) 0.13261(13) 0.0128(2) Uani 1 1 d . . . . .
O9 O 0.92400(7) 0.73486(13) 0.34188(13) 0.0099(2) Uani 1 1 d . . . . .
O10 O 0.58420(7) 0.60710(14) -0.05487(13) 0.0121(2) Uani 1 1 d . . . . .

loop_
_atom_site_aniso_label
_atom_site_aniso_U_11
_atom_site_aniso_U_22
_atom_site_aniso_U_33
_atom_site_aniso_U_23
_atom_site_aniso_U_13
_atom_site_aniso_U_12
Mn1 0.00871(16) 0.00900(17) 0.00912(17) 0.000 0.00060(12) 0.000
Mn2 0.01033(13) 0.00887(13) 0.00935(13) -0.00169(8) 0.00052(9) 0.00017(8)
Mn3 0.00944(13) 0.00927(13) 0.01088(14) 0.00045(9) 0.00131(9) -0.00010(8)
P1 0.00607(18) 0.00548(17) 0.00610(18) -0.00001(13) -0.00007(13) -0.00005(13)
P2 0.00702(18) 0.00765(19) 0.00691(18) -0.00054(13) -0.00006(13) 0.00025(13)
O1 0.0137(6) 0.0126(6) 0.0114(6) -0.0004(5) 0.0030(5) 0.0001(5)
O2 0.0084(5) 0.0105(5) 0.0131(6) 0.0056(4) 0.0011(4) 0.0017(4)
O3 0.0127(6) 0.0129(5) 0.0113(6) 0.0038(5) -0.0004(4) -0.0013(4)
O4 0.0121(5) 0.0082(5) 0.0112(5) -0.0034(4) 0.0020(4) -0.0028(4)
O5 0.0160(6) 0.0198(7) 0.0303(8) 0.0086(6) 0.0070(6) 0.0040(5)
O6 0.0154(6) 0.0187(7) 0.0144(6) -0.0051(5) -0.0038(5) 0.0087(5)
O7 0.0124(5) 0.0089(5) 0.0068(5) -0.0007(4) 0.0006(4) 0.0001(4)
O8 0.0112(5) 0.0149(6) 0.0122(6) -0.0033(4) 0.0004(4) -0.0058(4)
O9 0.0064(5) 0.0113(5) 0.0120(5) 0.0013(4) 0.0006(4) 0.0006(4)
O10 0.0116(5) 0.0155(6) 0.0088(5) -0.0041(4) -0.0007(4) 0.0021(4)

loop_
_atom_type_symbol
_atom_type_description
_atom_type_scat_dispersion_real
_atom_type_scat_dispersion_imag
_atom_type_scat_source
O O 0.0106 0.0060 'International Tables Vol C Tables 4.2.6.8 and 6.1.1.4'
P P 0.1023 0.0942 'International Tables Vol C Tables 4.2.6.8 and 6.1.1.4'
Mn Mn 0.3368 0.7283 'International Tables Vol C Tables 4.2.6.8 and 6.1.1.4'
H H 0.0000 0.0000 'International Tables Vol C Tables 4.2.6.8 and 6.1.1.4'

loop_
_geom_angle_atom_site_label_1
_geom_angle_atom_site_label_2
_geom_angle_atom_site_label_3
_geom_angle
_geom_angle_site_symmetry_1
_geom_angle_site_symmetry_3
_geom_angle_publ_flag
O3 Mn1 O3 86.58(7) 2_655 . ?
O3 Mn1 O10 103.18(5) 2_655 6_566 ?
O3 Mn1 O10 78.26(5) . 6_566 ?
O3 Mn1 O10 78.26(5) 2_655 5_665 ?
O3 Mn1 O10 103.18(5) . 5_665 ?
O10 Mn1 O10 178.06(7) 6_566 5_665 ?
O3 Mn1 O9 89.10(5) 2_655 3_445 ?
O3 Mn1 O9 168.18(5) . 3_445 ?
O10 Mn1 O9 92.06(4) 6_566 3_445 ?
O10 Mn1 O9 86.66(5) 5_665 3_445 ?
O3 Mn1 O9 168.18(5) 2_655 4_645 ?
O3 Mn1 O9 89.10(5) . 4_645 ?
O10 Mn1 O9 86.66(5) 6_566 4_645 ?
O10 Mn1 O9 92.06(4) 5_665 4_645 ?
O9 Mn1 O9 97.16(6) 3_445 4_645 ?
O7 Mn2 O2 160.48(5) . 6_576 ?
O7 Mn2 O3 93.55(5) . 7_666 ?
O2 Mn2 O3 82.15(5) 6_576 7_666 ?
O7 Mn2 O10 103.30(5) . 4_655 ?
O2 Mn2 O10 94.41(5) 6_576 4_655 ?
O3 Mn2 O10 77.71(5) 7_666 4_655 ?
O7 Mn2 O1 99.23(5) . . ?
O2 Mn2 O1 89.44(5) 6_576 . ?
O3 Mn2 O1 162.63(5) 7_666 . ?
O10 Mn2 O1 87.88(5) 4_655 . ?
O7 Mn2 O4 88.22(4) . 7_666 ?
O2 Mn2 O4 78.10(4) 6_576 7_666 ?
O3 Mn2 O4 121.63(5) 7_666 7_666 ?
O10 Mn2 O4 157.28(5) 4_655 7_666 ?
O1 Mn2 O4 70.80(5) . 7_666 ?
O5 Mn3 O2 165.30(6) . . ?
O5 Mn3 O8 104.77(6) . . ?
O2 Mn3 O8 85.74(5) . . ?
O5 Mn3 O7 91.09(5) . 7_666 ?
O2 Mn3 O7 98.63(5) . 7_666 ?
O8 Mn3 O7 93.37(5) . 7_666 ?
O5 Mn3 O4 88.07(5) . 4_655 ?
O2 Mn3 O4 81.56(4) . 4_655 ?
O8 Mn3 O4 90.18(5) . 4_655 ?
O7 Mn3 O4 176.45(5) 7_666 4_655 ?
O5 Mn3 O1 87.34(6) . . ?
O2 Mn3 O1 80.30(5) . . ?
O8 Mn3 O1 162.55(5) . . ?
O7 Mn3 O1 99.01(5) 7_666 . ?
O4 Mn3 O1 77.51(5) 4_655 . ?
O4 P1 O2 108.79(7) . . ?
O4 P1 O9 110.80(7) . . ?
O2 P1 O9 109.88(7) . . ?
O4 P1 O7 109.19(7) . . ?
O2 P1 O7 109.14(7) . . ?
O9 P1 O7 109.03(7) . . ?
O3 P2 O10 112.23(7) . . ?
O3 P2 O8 107.21(7) . . ?
O10 P2 O8 112.35(7) . . ?
O3 P2 O6 109.49(8) . . ?
O10 P2 O6 107.91(7) . . ?
O8 P2 O6 107.53(8) . . ?
Mn2 O1 Mn3 111.24(6) . . ?
P1 O2 Mn3 119.39(7) . . ?
P1 O2 Mn2 136.76(7) . 6_575 ?
Mn3 O2 Mn2 103.83(5) . 6_575 ?
P2 O3 Mn1 136.67(8) . . ?
P2 O3 Mn2 120.08(7) . 7_666 ?
Mn1 O3 Mn2 102.43(5) . 7_666 ?
P1 O4 Mn3 136.07(7) . 4_645 ?
P1 O4 Mn2 127.08(7) . 7_666 ?
Mn3 O4 Mn2 96.10(4) 4_645 7_666 ?
P1 O7 Mn2 125.86(7) . . ?
P1 O7 Mn3 124.50(7) . 7_666 ?
Mn2 O7 Mn3 108.50(5) . 7_666 ?
P2 O8 Mn3 129.88(8) . . ?
P1 O9 Mn1 132.95(7) . 3 ?
P2 O10 Mn2 129.32(7) . 4_645 ?
P2 O10 Mn1 132.55(7) . 5_665 ?
Mn2 O10 Mn1 98.13(5) 4_645 5_665 ?

loop_
_geom_bond_atom_site_label_1
_geom_bond_atom_site_label_2
_geom_bond_distance
_geom_bond_site_symmetry_2
_geom_bond_publ_flag
Mn1 O3 2.1358(13) 2_655 ?
Mn1 O3 2.1358(13) . ?
Mn1 O10 2.2378(12) 6_566 ?
Mn1 O10 2.2378(12) 5_665 ?
Mn1 O9 2.2391(12) 3_445 ?
Mn1 O9 2.2391(12) 4_645 ?
Mn2 O7 2.1512(12) . ?
Mn2 O2 2.1662(12) 6_576 ?
Mn2 O3 2.1828(12) 7_666 ?
Mn2 O10 2.2183(13) 4_655 ?
Mn2 O1 2.2650(13) . ?
Mn2 O4 2.3347(12) 7_666 ?
Mn3 O5 2.1190(15) . ?
Mn3 O2 2.1320(12) . ?
Mn3 O8 2.1643(12) . ?
Mn3 O7 2.2052(12) 7_666 ?
Mn3 O4 2.2131(12) 4_655 ?
Mn3 O1 2.2993(13) . ?
P1 O4 1.5353(12) . ?
P1 O2 1.5359(12) . ?
P1 O9 1.5492(12) . ?
P1 O7 1.5503(12) . ?
P2 O3 1.5167(13) . ?
P2 O10 1.5227(13) . ?
P2 O8 1.5286(12) . ?
P2 O6 1.5671(14) . ?
